data_4075318
loop_
_publ_author_name
'Emslie, David J. H.'
'Blackwell, James. M.'
'Britten, James F.'
'Harrington, Laura E.'

_publ_section_title
;
 A Zwitterionic Palladium(II) \h3-Boratoxypentadienyl Complex:&#x00A0;
 Cooperative Activation of Dibenzylideneacetone between Palladium and a
 Phosphine/Thioether/Borane Ligand
;
_journal_issue 10
_journal_name_full Organometallics
_journal_page_first 2412
_journal_paper_doi 10.1021/om0602052
_journal_volume 25
_journal_year 2006
_chemical_formula_sum 'C67 H68 B Cl6 O P Pd S'
_chemical_formula_weight 1282.15
_chemical_name_systematic
; 
 ? 
;
_space_group_IT_number 2
_symmetry_cell_setting triclinic
_symmetry_space_group_name_Hall '-P 1'
_symmetry_space_group_name_H-M 'P -1'
_atom_sites_solution_hydrogens geom
_atom_sites_solution_primary direct
_atom_sites_solution_secondary difmap
_audit_creation_method SHELXL-97
_cell_angle_alpha 69.479(3)
_cell_angle_beta 77.378(3)
_cell_angle_gamma 61.798(3)
_cell_formula_units_Z 2
_cell_length_a 14.4708(9)
_cell_length_b 15.2820(8)
_cell_length_c 17.4377(11)
_cell_measurement_reflns_used 5680
_cell_measurement_temperature 173(2)
_cell_measurement_theta_max 27.45
_cell_measurement_theta_min 2.41
_cell_volume 3176.3(3)
_computing_cell_refinement 'Bruker SMART'
_computing_data_collection 'Bruker SMART'
_computing_data_reduction 'Bruker SAINT'
_computing_molecular_graphics 'Bruker SHELXTL'
_computing_publication_material 'Bruker SHELXTL'
_computing_structure_refinement 'SHELXL-97 (Sheldrick, 1997)'
_computing_structure_solution 'SHELXS-97 (Sheldrick, 1990)'
_diffrn_ambient_temperature 173(2)
_diffrn_measured_fraction_theta_full 0.967
_diffrn_measured_fraction_theta_max 0.967
_diffrn_measurement_device_type 'CCD area detector'
_diffrn_measurement_method 'phi and omega scans'
_diffrn_radiation_monochromator graphite
_diffrn_radiation_source 'rotating anode'
_diffrn_radiation_type MoK\a
_diffrn_radiation_wavelength 0.71073
_diffrn_reflns_av_R_equivalents 0.0422
_diffrn_reflns_av_sigmaI/netI 0.0773
_diffrn_reflns_limit_h_max 18
_diffrn_reflns_limit_h_min -18
_diffrn_reflns_limit_k_max 19
_diffrn_reflns_limit_k_min -19
_diffrn_reflns_limit_l_max 21
_diffrn_reflns_limit_l_min -22
_diffrn_reflns_number 28166
_diffrn_reflns_theta_full 27.51
_diffrn_reflns_theta_max 27.51
_diffrn_reflns_theta_min 1.25
_exptl_absorpt_coefficient_mu 0.644
_exptl_absorpt_correction_T_max 0.938
_exptl_absorpt_correction_T_min 0.719
_exptl_absorpt_correction_type multi-scan
_exptl_absorpt_process_details Sadabs
_exptl_crystal_colour yellow
_exptl_crystal_density_diffrn 1.341
_exptl_crystal_density_method 'not measured'
_exptl_crystal_description parallelepip
_exptl_crystal_F_000 1324
_exptl_crystal_size_max 0.35
_exptl_crystal_size_mid 0.25
_exptl_crystal_size_min 0.10
_refine_diff_density_max 1.305
_refine_diff_density_min -1.030
_refine_diff_density_rms 0.098
_refine_ls_extinction_method none
_refine_ls_goodness_of_fit_ref 1.029
_refine_ls_hydrogen_treatment constr
_refine_ls_matrix_type full
_refine_ls_number_parameters 703
_refine_ls_number_reflns 14111
_refine_ls_number_restraints 0
_refine_ls_restrained_S_all 1.029
_refine_ls_R_factor_all 0.0824
_refine_ls_R_factor_gt 0.0522
_refine_ls_shift/su_max 0.007
_refine_ls_shift/su_mean 0.001
_refine_ls_structure_factor_coef Fsqd
_refine_ls_weighting_details 'calc w=1/[\s^2^(Fo^2^)+(0.0656P)^2^+1.6240P] where P=(Fo^2^+2Fc^2^)/3'
_refine_ls_weighting_scheme calc
_refine_ls_wR_factor_gt 0.1209
_refine_ls_wR_factor_ref 0.1358
_reflns_number_gt 10480
_reflns_number_total 14111
_reflns_threshold_expression >2sigma(I)
_cod_data_source_file om0602052si20060322_011027.cif
_cod_data_source_block de010m
_cod_depositor_comments
;
The following automatic conversions were performed:

'_symmetry_cell_setting' value 'Triclinic' changed to 'triclinic'
according to /home/saulius/struct/CIF-dictionaries/cif_core.dic
dictionary named 'cif_core.dic' version 2.4.1 from 2010-06-29.

Automatic conversion script
Id: cif_fix_values 1715 2011-07-08 13:25:40Z adriana 
;
_cod_original_sg_symbol_H-M P-1
_cod_database_code 4075318

loop_
_symmetry_equiv_pos_as_xyz
'x, y, z'
'-x, -y, -z'

loop_
_atom_site_label
_atom_site_type_symbol
_atom_site_fract_x
_atom_site_fract_y
_atom_site_fract_z
_atom_site_U_iso_or_equiv
_atom_site_adp_type
_atom_site_occupancy
_atom_site_symmetry_multiplicity
_atom_site_calc_flag
_atom_site_refinement_flags
Pd1 Pd 0.496981(19) 0.763315(16) 0.177310(15) 0.01929(8) Uani 1 1 d .
S1 S 0.40499(6) 0.78969(5) 0.30187(5) 0.01756(16) Uani 1 1 d .
P1 P 0.44779(7) 0.63499(6) 0.20114(5) 0.02018(18) Uani 1 1 d .
Cl1 Cl 0.60390(15) 0.53235(12) 0.45725(11) 0.0927(5) Uani 1 1 d .
O1 O 0.49796(18) 0.98815(16) 0.14046(14) 0.0255(5) Uani 1 1 d .
C1 C 0.1588(3) 0.7162(2) 0.3797(2) 0.0237(7) Uani 1 1 d .
H1A H 0.0968 0.7358 0.4147 0.028 Uiso 1 1 calc R
B1 B 0.4686(3) 0.9901(2) 0.2302(2) 0.0199(7) Uani 1 1 d .
Cl2 Cl 0.62733(18) 0.03031(15) 0.46671(11) 0.1053(6) Uani 1 1 d .
Cl3 Cl 0.80952(13) 0.49158(13) 0.37137(12) 0.0994(6) Uani 1 1 d .
C2 C 0.1802(3) 0.6407(2) 0.3426(2) 0.0236(7) Uani 1 1 d .
Cl4 Cl 0.82834(14) -0.04068(18) 0.37794(16) 0.1357(9) Uani 1 1 d .
C3 C 0.2697(3) 0.6160(2) 0.2901(2) 0.0236(7) Uani 1 1 d .
H3A H 0.2857 0.5657 0.2632 0.028 Uiso 1 1 calc R
Cl5 Cl 1.07613(14) -0.09420(11) 0.18593(14) 0.1052(7) Uani 1 1 d .
C4 C 0.3366(3) 0.6624(2) 0.27575(19) 0.0213(7) Uani 1 1 d .
Cl6 Cl 0.90105(13) 0.10846(10) 0.17059(10) 0.0851(5) Uani 1 1 d .
C5 C 0.3493(2) 0.9999(2) 0.26198(19) 0.0186(6) Uani 1 1 d .
C6 C 0.2692(3) 1.1000(2) 0.2591(2) 0.0223(7) Uani 1 1 d .
H6A H 0.2844 1.1572 0.2281 0.027 Uiso 1 1 calc R
C7 C 0.1704(3) 1.1214(2) 0.2980(2) 0.0247(7) Uani 1 1 d .
C8 C 0.1488(3) 1.0377(2) 0.3460(2) 0.0261(7) Uani 1 1 d .
H8A H 0.0830 1.0505 0.3765 0.031 Uiso 1 1 calc R
C9 C 0.2021(3) 0.8441(2) 0.4116(2) 0.0227(7) Uani 1 1 d .
C10 C 0.2246(2) 0.7644(2) 0.36799(19) 0.0204(7) Uani 1 1 d .
C11 C 0.3136(2) 0.7363(2) 0.31580(18) 0.0181(6) Uani 1 1 d .
C12 C 0.3172(2) 0.9202(2) 0.30351(19) 0.0180(6) Uani 1 1 d .
C13 C 0.2215(2) 0.9356(2) 0.35034(19) 0.0203(7) Uani 1 1 d .
C14 C 0.0914(3) 0.8797(3) 0.4533(2) 0.0368(9) Uani 1 1 d .
H14A H 0.0397 0.9135 0.4117 0.055 Uiso 1 1 calc R
H14B H 0.0807 0.9290 0.4820 0.055 Uiso 1 1 calc R
H14C H 0.0828 0.8197 0.4928 0.055 Uiso 1 1 calc R
C15 C 0.2791(3) 0.7918(3) 0.4805(2) 0.0312(8) Uani 1 1 d .
H15A H 0.2678 0.7332 0.5200 0.047 Uiso 1 1 calc R
H15B H 0.2668 0.8423 0.5085 0.047 Uiso 1 1 calc R
H15C H 0.3516 0.7669 0.4566 0.047 Uiso 1 1 calc R
C16 C 0.1092(3) 0.5868(3) 0.3567(2) 0.0307(8) Uani 1 1 d .
C17 C 0.0655(4) 0.6113(4) 0.2751(3) 0.0534(12) Uani 1 1 d .
H17A H 0.0236 0.6863 0.2542 0.080 Uiso 1 1 calc R
H17B H 0.0211 0.5757 0.2840 0.080 Uiso 1 1 calc R
H17C H 0.1238 0.5876 0.2352 0.080 Uiso 1 1 calc R
C18 C 0.1751(3) 0.4693(3) 0.3901(3) 0.0498(12) Uani 1 1 d .
H18A H 0.2027 0.4542 0.4421 0.075 Uiso 1 1 calc R
H18B H 0.2337 0.4453 0.3504 0.075 Uiso 1 1 calc R
H18C H 0.1310 0.4334 0.3991 0.075 Uiso 1 1 calc R
C19 C 0.0166(3) 0.6212(3) 0.4183(3) 0.0428(10) Uani 1 1 d .
H19A H 0.0428 0.6062 0.4709 0.064 Uiso 1 1 calc R
H19B H -0.0257 0.5838 0.4260 0.064 Uiso 1 1 calc R
H19C H -0.0270 0.6959 0.3975 0.064 Uiso 1 1 calc R
C20 C 0.0897(3) 1.2326(2) 0.2986(2) 0.0333(9) Uani 1 1 d .
C21 C 0.1197(3) 1.3144(2) 0.2339(3) 0.0477(12) Uani 1 1 d .
H21A H 0.0667 1.3837 0.2364 0.071 Uiso 1 1 calc R
H21B H 0.1234 1.3078 0.1793 0.071 Uiso 1 1 calc R
H21C H 0.1883 1.3043 0.2446 0.071 Uiso 1 1 calc R
C22 C -0.0190(3) 1.2521(3) 0.2824(3) 0.0559(13) Uani 1 1 d .
H22A H -0.0696 1.3229 0.2829 0.084 Uiso 1 1 calc R
H22B H -0.0411 1.2025 0.3251 0.084 Uiso 1 1 calc R
H22C H -0.0162 1.2435 0.2287 0.084 Uiso 1 1 calc R
C23 C 0.0866(3) 1.2438(3) 0.3828(3) 0.0436(10) Uani 1 1 d .
H23A H 0.0358 1.3140 0.3846 0.065 Uiso 1 1 calc R
H23B H 0.1565 1.2314 0.3927 0.065 Uiso 1 1 calc R
H23C H 0.0656 1.1931 0.4251 0.065 Uiso 1 1 calc R
C24 C 0.3889(3) 0.6419(2) 0.1159(2) 0.0235(7) Uani 1 1 d .
C25 C 0.3131(3) 0.7388(3) 0.0775(2) 0.0363(9) Uani 1 1 d .
H25A H 0.2989 0.7975 0.0934 0.044 Uiso 1 1 calc R
C26 C 0.2584(4) 0.7502(3) 0.0166(3) 0.0479(11) Uani 1 1 d .
H26A H 0.2062 0.8165 -0.0088 0.057 Uiso 1 1 calc R
C27 C 0.2792(3) 0.6654(3) -0.0078(3) 0.0441(10) Uani 1 1 d .
H27A H 0.2410 0.6733 -0.0496 0.053 Uiso 1 1 calc R
C28 C 0.3553(3) 0.5695(3) 0.0288(3) 0.0428(10) Uani 1 1 d .
H28A H 0.3703 0.5113 0.0117 0.051 Uiso 1 1 calc R
C29 C 0.4103(3) 0.5575(3) 0.0907(2) 0.0321(8) Uani 1 1 d .
H29A H 0.4628 0.4911 0.1157 0.039 Uiso 1 1 calc R
C30 C 0.5382(3) 0.5005(2) 0.2419(2) 0.0220(7) Uani 1 1 d .
C31 C 0.6328(3) 0.4594(2) 0.1968(2) 0.0279(8) Uani 1 1 d .
H31A H 0.6469 0.5011 0.1450 0.034 Uiso 1 1 calc R
C32 C 0.7060(3) 0.3586(3) 0.2271(2) 0.0332(8) Uani 1 1 d .
H32A H 0.7700 0.3309 0.1959 0.040 Uiso 1 1 calc R
C33 C 0.6861(3) 0.2978(3) 0.3026(2) 0.0371(9) Uani 1 1 d .
H33A H 0.7364 0.2283 0.3231 0.045 Uiso 1 1 calc R
C34 C 0.5941(3) 0.3376(3) 0.3482(2) 0.0355(9) Uani 1 1 d .
H34A H 0.5813 0.2955 0.4002 0.043 Uiso 1 1 calc R
C35 C 0.5199(3) 0.4385(2) 0.3188(2) 0.0285(8) Uani 1 1 d .
H35A H 0.4566 0.4656 0.3508 0.034 Uiso 1 1 calc R
C36 C 0.4759(3) 1.0946(2) 0.2280(2) 0.0226(7) Uani 1 1 d .
C37 C 0.4487(3) 1.1301(3) 0.2972(2) 0.0327(8) Uani 1 1 d .
H37A H 0.4266 1.0916 0.3470 0.039 Uiso 1 1 calc R
C38 C 0.5106(3) 1.1532(3) 0.1579(2) 0.0351(9) Uani 1 1 d .
H38A H 0.5314 1.1314 0.1096 0.042 Uiso 1 1 calc R
C39 C 0.4872(4) 1.2753(3) 0.2245(3) 0.0508(12) Uani 1 1 d .
H39A H 0.4907 1.3363 0.2233 0.061 Uiso 1 1 calc R
C40 C 0.5160(4) 1.2423(3) 0.1560(3) 0.0492(12) Uani 1 1 d .
H40A H 0.5398 1.2804 0.1068 0.059 Uiso 1 1 calc R
C41 C 0.4528(4) 1.2194(3) 0.2956(3) 0.0444(10) Uani 1 1 d .
H41A H 0.4320 1.2421 0.3434 0.053 Uiso 1 1 calc R
C42 C 0.5588(3) 0.8946(2) 0.2902(2) 0.0238(7) Uani 1 1 d .
C43 C 0.5388(3) 0.8580(2) 0.3747(2) 0.0272(8) Uani 1 1 d .
H43A H 0.4681 0.8817 0.3968 0.033 Uiso 1 1 calc R
C44 C 0.6186(3) 0.7883(3) 0.4276(2) 0.0378(9) Uani 1 1 d .
H44A H 0.6017 0.7664 0.4847 0.045 Uiso 1 1 calc R
C45 C 0.7219(3) 0.7508(3) 0.3975(3) 0.0439(11) Uani 1 1 d .
H45A H 0.7764 0.7021 0.4335 0.053 Uiso 1 1 calc R
C46 C 0.7451(3) 0.7849(3) 0.3147(3) 0.0393(9) Uani 1 1 d .
H46A H 0.8161 0.7596 0.2933 0.047 Uiso 1 1 calc R
C47 C 0.6659(3) 0.8558(2) 0.2622(2) 0.0303(8) Uani 1 1 d .
H47A H 0.6841 0.8792 0.2055 0.036 Uiso 1 1 calc R
C48 C 0.5943(3) 0.7613(2) 0.0657(2) 0.0254(7) Uani 1 1 d .
H48A H 0.5540 0.7899 0.0159 0.031 Uiso 1 1 calc R
C49 C 0.5887(3) 0.8395(2) 0.0955(2) 0.0245(7) Uani 1 1 d .
H49A H 0.6540 0.8285 0.1159 0.029 Uiso 1 1 calc R
C50 C 0.4956(3) 0.9250(2) 0.10595(19) 0.0231(7) Uani 1 1 d .
C51 C 0.4012(3) 0.9597(2) 0.0637(2) 0.0249(7) Uani 1 1 d .
H51A H 0.4011 0.9173 0.0349 0.030 Uiso 1 1 calc R
C52 C 0.3159(3) 1.0482(2) 0.0642(2) 0.0278(8) Uani 1 1 d .
H52A H 0.3159 1.0863 0.0971 0.033 Uiso 1 1 calc R
C53 C 0.2227(3) 1.0920(3) 0.0193(2) 0.0318(8) Uani 1 1 d .
C54 C 0.1415(3) 1.1869(3) 0.0244(3) 0.0481(11) Uani 1 1 d .
H54A H 0.1475 1.2220 0.0571 0.058 Uiso 1 1 calc R
C55 C 0.0515(4) 1.2312(4) -0.0176(3) 0.0641(14) Uani 1 1 d .
H55A H -0.0035 1.2961 -0.0133 0.077 Uiso 1 1 calc R
C56 C 0.0418(4) 1.1817(3) -0.0654(3) 0.0541(12) Uani 1 1 d .
H56A H -0.0204 1.2113 -0.0931 0.065 Uiso 1 1 calc R
C57 C 0.1228(4) 1.0891(4) -0.0729(3) 0.0556(12) Uani 1 1 d .
H57A H 0.1170 1.0557 -0.1072 0.067 Uiso 1 1 calc R
C58 C 0.2112(3) 1.0448(3) -0.0317(3) 0.0420(10) Uani 1 1 d .
H58A H 0.2661 0.9807 -0.0376 0.050 Uiso 1 1 calc R
C59 C 0.6956(3) 0.6696(2) 0.0626(2) 0.0289(8) Uani 1 1 d .
C60 C 0.7220(3) 0.6255(3) -0.0012(3) 0.0385(9) Uani 1 1 d .
H60A H 0.6749 0.6548 -0.0433 0.046 Uiso 1 1 calc R
C61 C 0.8167(4) 0.5390(3) -0.0040(3) 0.0526(12) Uani 1 1 d .
H61A H 0.8343 0.5098 -0.0481 0.063 Uiso 1 1 calc R
C62 C 0.8844(4) 0.4958(3) 0.0567(3) 0.0574(13) Uani 1 1 d .
H62A H 0.9485 0.4361 0.0550 0.069 Uiso 1 1 calc R
C63 C 0.8606(3) 0.5381(3) 0.1200(3) 0.0518(12) Uani 1 1 d .
H63A H 0.9085 0.5086 0.1614 0.062 Uiso 1 1 calc R
C64 C 0.7659(3) 0.6242(3) 0.1233(3) 0.0390(9) Uani 1 1 d .
H64A H 0.7490 0.6525 0.1678 0.047 Uiso 1 1 calc R
C65 C 0.6941(4) 0.0078(4) 0.3745(3) 0.0606(13) Uani 1 1 d .
H65A H 0.6785 -0.0422 0.3622 0.073 Uiso 1 1 calc R
H65B H 0.6689 0.0735 0.3297 0.073 Uiso 1 1 calc R
C66 C 1.0324(5) 0.0295(4) 0.1819(5) 0.106(3) Uani 1 1 d .
H66A H 1.0719 0.0601 0.1357 0.127 Uiso 1 1 calc R
H66B H 1.0504 0.0311 0.2329 0.127 Uiso 1 1 calc R
C67 C 0.6721(4) 0.5635(4) 0.3651(3) 0.0563(12) Uani 1 1 d .
H67B H 0.6541 0.6384 0.3487 0.068 Uiso 1 1 calc R
H67C H 0.6499 0.5502 0.3222 0.068 Uiso 1 1 calc R

loop_
_atom_site_aniso_label
_atom_site_aniso_U_11
_atom_site_aniso_U_22
_atom_site_aniso_U_33
_atom_site_aniso_U_23
_atom_site_aniso_U_13
_atom_site_aniso_U_12
Pd1 0.01893(14) 0.02074(11) 0.02009(14) -0.00836(9) 0.00493(10) -0.01094(10)
S1 0.0155(4) 0.0186(3) 0.0197(4) -0.0070(3) 0.0020(3) -0.0085(3)
P1 0.0209(4) 0.0206(3) 0.0211(4) -0.0093(3) 0.0037(3) -0.0104(3)
Cl1 0.1170(14) 0.0863(9) 0.0883(12) -0.0295(8) 0.0211(10) -0.0630(10)
O1 0.0321(14) 0.0290(10) 0.0220(12) -0.0091(9) 0.0062(10) -0.0205(10)
C1 0.0214(17) 0.0272(14) 0.0222(17) -0.0063(13) 0.0036(14) -0.0129(14)
B1 0.0193(19) 0.0217(14) 0.0204(19) -0.0078(13) 0.0022(15) -0.0107(14)
Cl2 0.1480(18) 0.1226(13) 0.0747(11) -0.0519(10) 0.0096(11) -0.0722(13)
Cl3 0.0578(9) 0.0930(10) 0.1317(15) -0.0661(10) -0.0185(10) 0.0085(8)
C2 0.0226(18) 0.0264(14) 0.0237(18) -0.0026(13) -0.0023(14) -0.0150(14)
Cl4 0.0618(11) 0.1542(18) 0.171(2) 0.0008(16) -0.0203(13) -0.0587(12)
C3 0.0263(18) 0.0259(14) 0.0252(18) -0.0092(13) -0.0002(14) -0.0158(14)
Cl5 0.0862(12) 0.0578(7) 0.1661(18) -0.0329(9) -0.0662(13) -0.0020(8)
C4 0.0229(17) 0.0250(13) 0.0197(17) -0.0065(12) 0.0007(14) -0.0140(13)
Cl6 0.0823(11) 0.0628(7) 0.0920(11) -0.0299(7) -0.0252(9) -0.0036(7)
C5 0.0182(16) 0.0219(13) 0.0181(16) -0.0070(12) -0.0007(13) -0.0099(13)
C6 0.0220(17) 0.0198(13) 0.0249(18) -0.0063(12) -0.0014(14) -0.0091(13)
C7 0.0215(18) 0.0232(14) 0.0286(19) -0.0105(13) -0.0005(15) -0.0073(14)
C8 0.0165(17) 0.0281(15) 0.033(2) -0.0142(14) 0.0060(15) -0.0088(14)
C9 0.0210(17) 0.0264(14) 0.0218(17) -0.0118(13) 0.0070(14) -0.0114(13)
C10 0.0186(16) 0.0221(13) 0.0190(16) -0.0046(12) -0.0003(13) -0.0090(13)
C11 0.0186(16) 0.0221(13) 0.0152(15) -0.0037(11) 0.0004(13) -0.0118(13)
C12 0.0170(16) 0.0186(12) 0.0182(16) -0.0074(11) -0.0005(13) -0.0063(12)
C13 0.0190(17) 0.0252(13) 0.0195(16) -0.0091(12) 0.0027(13) -0.0116(13)
C14 0.038(2) 0.0356(17) 0.041(2) -0.0218(16) 0.0214(18) -0.0212(17)
C15 0.042(2) 0.0368(17) 0.0204(18) -0.0106(14) 0.0038(16) -0.0224(17)
C16 0.030(2) 0.0357(17) 0.035(2) -0.0103(15) 0.0025(16) -0.0226(16)
C17 0.051(3) 0.083(3) 0.051(3) -0.022(2) 0.000(2) -0.048(3)
C18 0.045(3) 0.0335(18) 0.075(3) -0.0120(19) 0.008(2) -0.0280(19)
C19 0.035(2) 0.051(2) 0.056(3) -0.0178(19) 0.012(2) -0.033(2)
C20 0.0210(19) 0.0230(14) 0.049(2) -0.0146(15) 0.0020(17) -0.0031(14)
C21 0.043(3) 0.0200(15) 0.062(3) -0.0072(16) 0.003(2) -0.0050(16)
C22 0.030(2) 0.0344(19) 0.102(4) -0.032(2) -0.013(3) -0.0005(18)
C23 0.039(2) 0.0382(18) 0.057(3) -0.0289(19) 0.008(2) -0.0136(18)
C24 0.0225(18) 0.0297(15) 0.0215(17) -0.0116(13) 0.0039(14) -0.0130(14)
C25 0.038(2) 0.0309(16) 0.041(2) -0.0128(15) -0.0091(19) -0.0107(16)
C26 0.044(3) 0.048(2) 0.045(3) -0.0102(19) -0.017(2) -0.011(2)
C27 0.046(3) 0.064(2) 0.033(2) -0.0188(19) -0.009(2) -0.026(2)
C28 0.054(3) 0.043(2) 0.046(3) -0.0244(18) -0.008(2) -0.023(2)
C29 0.036(2) 0.0297(15) 0.031(2) -0.0121(14) -0.0011(17) -0.0129(16)
C30 0.0244(18) 0.0221(13) 0.0249(18) -0.0092(12) -0.0029(14) -0.0121(13)
C31 0.0274(19) 0.0312(15) 0.0288(19) -0.0119(14) 0.0011(15) -0.0144(15)
C32 0.025(2) 0.0322(16) 0.042(2) -0.0175(16) -0.0046(17) -0.0067(15)
C33 0.035(2) 0.0301(16) 0.043(2) -0.0065(16) -0.0195(19) -0.0071(16)
C34 0.039(2) 0.0338(17) 0.031(2) 0.0005(15) -0.0114(18) -0.0166(17)
C35 0.031(2) 0.0345(16) 0.0252(19) -0.0084(14) -0.0037(16) -0.0174(16)
C36 0.0200(17) 0.0217(13) 0.0267(18) -0.0061(12) -0.0027(14) -0.0096(13)
C37 0.039(2) 0.0327(16) 0.033(2) -0.0116(15) 0.0004(17) -0.0200(17)
C38 0.043(2) 0.0383(18) 0.033(2) -0.0078(16) -0.0029(18) -0.0263(18)
C39 0.080(3) 0.0338(18) 0.053(3) -0.0033(18) -0.023(3) -0.035(2)
C40 0.078(3) 0.045(2) 0.039(2) 0.0009(18) -0.009(2) -0.045(2)
C41 0.059(3) 0.0368(18) 0.050(3) -0.0218(18) -0.010(2) -0.021(2)
C42 0.0219(17) 0.0217(13) 0.0300(19) -0.0074(13) -0.0006(15) -0.0118(13)
C43 0.0259(19) 0.0288(15) 0.030(2) -0.0067(14) -0.0042(15) -0.0142(15)
C44 0.041(2) 0.0424(19) 0.031(2) 0.0024(16) -0.0132(19) -0.0238(19)
C45 0.033(2) 0.0388(19) 0.052(3) -0.0008(18) -0.019(2) -0.0110(18)
C46 0.0205(19) 0.0402(19) 0.054(3) -0.0184(18) -0.0016(18) -0.0073(16)
C47 0.0226(19) 0.0343(16) 0.036(2) -0.0134(15) 0.0015(16) -0.0130(15)
C48 0.0257(18) 0.0272(14) 0.0229(18) -0.0083(13) 0.0054(15) -0.0132(14)
C49 0.0273(18) 0.0276(14) 0.0217(17) -0.0065(13) 0.0069(14) -0.0183(14)
C50 0.0285(19) 0.0271(14) 0.0171(16) -0.0042(12) 0.0043(14) -0.0186(14)
C51 0.034(2) 0.0290(15) 0.0187(17) -0.0066(13) 0.0011(15) -0.0201(15)
C52 0.034(2) 0.0289(15) 0.0227(18) -0.0075(13) 0.0014(15) -0.0167(15)
C53 0.033(2) 0.0323(16) 0.0260(19) -0.0014(14) -0.0004(16) -0.0160(16)
C54 0.041(3) 0.041(2) 0.061(3) -0.022(2) -0.012(2) -0.0077(19)
C55 0.046(3) 0.048(2) 0.079(4) -0.018(2) -0.018(3) 0.000(2)
C56 0.042(3) 0.058(2) 0.055(3) -0.006(2) -0.020(2) -0.016(2)
C57 0.053(3) 0.065(3) 0.056(3) -0.024(2) -0.017(2) -0.022(2)
C58 0.036(2) 0.0431(19) 0.042(2) -0.0177(18) -0.0073(19) -0.0077(18)
C59 0.0267(19) 0.0311(15) 0.031(2) -0.0129(14) 0.0110(16) -0.0171(15)
C60 0.039(2) 0.0426(19) 0.040(2) -0.0209(17) 0.0122(19) -0.0219(18)
C61 0.050(3) 0.049(2) 0.062(3) -0.035(2) 0.022(3) -0.022(2)
C62 0.032(2) 0.044(2) 0.084(4) -0.028(2) 0.014(3) -0.008(2)
C63 0.033(2) 0.046(2) 0.069(3) -0.018(2) -0.002(2) -0.010(2)
C64 0.031(2) 0.0377(18) 0.043(2) -0.0135(17) 0.0017(19) -0.0105(17)
C65 0.052(3) 0.063(3) 0.074(4) -0.019(3) -0.010(3) -0.029(3)
C66 0.083(5) 0.071(4) 0.173(8) -0.039(4) -0.032(5) -0.029(4)
C67 0.051(3) 0.063(3) 0.064(3) -0.027(2) -0.016(3) -0.021(2)

loop_
_atom_type_symbol
_atom_type_description
_atom_type_scat_dispersion_real
_atom_type_scat_dispersion_imag
_atom_type_scat_source
C C 0.0033 0.0016 'International Tables Vol C Tables 4.2.6.8 and 6.1.1.4'
H H 0.0000 0.0000 'International Tables Vol C Tables 4.2.6.8 and 6.1.1.4'
B B 0.0013 0.0007 'International Tables Vol C Tables 4.2.6.8 and 6.1.1.4'
O O 0.0106 0.0060 'International Tables Vol C Tables 4.2.6.8 and 6.1.1.4'
P P 0.1023 0.0942 'International Tables Vol C Tables 4.2.6.8 and 6.1.1.4'
S S 0.1246 0.1234 'International Tables Vol C Tables 4.2.6.8 and 6.1.1.4'
Pd Pd -0.9988 1.0072 'International Tables Vol C Tables 4.2.6.8 and 6.1.1.4'
Cl Cl 0.1484 0.1585 'International Tables Vol C Tables 4.2.6.8 and 6.1.1.4'

loop_
_geom_angle_atom_site_label_1
_geom_angle_atom_site_label_2
_geom_angle_atom_site_label_3
_geom_angle
C48 Pd1 C49 38.82(12)
C48 Pd1 P1 105.32(9)
C49 Pd1 P1 144.12(9)
C48 Pd1 C50 67.48(12)
C49 Pd1 C50 35.98(12)
P1 Pd1 C50 153.75(9)
C48 Pd1 S1 167.25(9)
C49 Pd1 S1 128.62(9)
P1 Pd1 S1 87.15(3)
C50 Pd1 S1 102.44(9)
C11 S1 C12 100.96(14)
C11 S1 Pd1 102.85(11)
C12 S1 Pd1 117.94(10)
C30 P1 C4 106.48(14)
C30 P1 C24 106.88(15)
C4 P1 C24 101.52(15)
C30 P1 Pd1 120.63(11)
C4 P1 Pd1 104.53(10)
C24 P1 Pd1 114.74(10)
C50 O1 B1 128.2(2)
C2 C1 C10 123.1(3)
C2 C1 H1A 118.4
C10 C1 H1A 118.4
O1 B1 C42 111.4(3)
O1 B1 C36 102.3(2)
C42 B1 C36 105.3(3)
O1 B1 C5 113.2(3)
C42 B1 C5 113.7(2)
C36 B1 C5 110.1(3)
C3 C2 C1 117.0(3)
C3 C2 C16 120.0(3)
C1 C2 C16 123.0(3)
C2 C3 C4 122.1(3)
C2 C3 H3A 119.0
C4 C3 H3A 119.0
C3 C4 C11 119.2(3)
C3 C4 P1 120.7(3)
C11 C4 P1 119.9(2)
C6 C5 C12 113.7(3)
C6 C5 B1 116.8(2)
C12 C5 B1 128.7(3)
C7 C6 C5 125.0(3)
C7 C6 H6A 117.5
C5 C6 H6A 117.5
C6 C7 C8 117.8(3)
C6 C7 C20 122.2(3)
C8 C7 C20 119.6(3)
C13 C8 C7 121.5(3)
C13 C8 H8A 119.2
C7 C8 H8A 119.2
C10 C9 C14 111.8(3)
C10 C9 C13 109.5(3)
C14 C9 C13 111.9(3)
C10 C9 C15 108.3(3)
C14 C9 C15 106.6(3)
C13 C9 C15 108.5(3)
C11 C10 C1 117.7(3)
C11 C10 C9 119.8(3)
C1 C10 C9 122.5(3)
C10 C11 C4 120.9(3)
C10 C11 S1 120.2(2)
C4 C11 S1 118.8(2)
C13 C12 C5 123.7(3)
C13 C12 S1 117.0(2)
C5 C12 S1 119.2(2)
C8 C13 C12 117.4(3)
C8 C13 C9 120.8(3)
C12 C13 C9 121.5(3)
C9 C14 H14A 109.5
C9 C14 H14B 109.5
H14A C14 H14B 109.5
C9 C14 H14C 109.5
H14A C14 H14C 109.5
H14B C14 H14C 109.5
C9 C15 H15A 109.5
C9 C15 H15B 109.5
H15A C15 H15B 109.5
C9 C15 H15C 109.5
H15A C15 H15C 109.5
H15B C15 H15C 109.5
C19 C16 C2 112.5(3)
C19 C16 C18 108.4(3)
C2 C16 C18 108.3(3)
C19 C16 C17 108.1(3)
C2 C16 C17 109.5(3)
C18 C16 C17 109.9(4)
C16 C17 H17A 109.5
C16 C17 H17B 109.5
H17A C17 H17B 109.5
C16 C17 H17C 109.5
H17A C17 H17C 109.5
H17B C17 H17C 109.5
C16 C18 H18A 109.5
C16 C18 H18B 109.5
H18A C18 H18B 109.5
C16 C18 H18C 109.5
H18A C18 H18C 109.5
H18B C18 H18C 109.5
C16 C19 H19A 109.5
C16 C19 H19B 109.5
H19A C19 H19B 109.5
C16 C19 H19C 109.5
H19A C19 H19C 109.5
H19B C19 H19C 109.5
C23 C20 C22 109.9(4)
C23 C20 C21 108.1(3)
C22 C20 C21 108.5(3)
C23 C20 C7 108.0(3)
C22 C20 C7 110.2(3)
C21 C20 C7 112.1(3)
C20 C21 H21A 109.5
C20 C21 H21B 109.5
H21A C21 H21B 109.5
C20 C21 H21C 109.5
H21A C21 H21C 109.5
H21B C21 H21C 109.5
C20 C22 H22A 109.5
C20 C22 H22B 109.5
H22A C22 H22B 109.5
C20 C22 H22C 109.5
H22A C22 H22C 109.5
H22B C22 H22C 109.5
C20 C23 H23A 109.5
C20 C23 H23B 109.5
H23A C23 H23B 109.5
C20 C23 H23C 109.5
H23A C23 H23C 109.5
H23B C23 H23C 109.5
C29 C24 C25 119.0(3)
C29 C24 P1 124.5(3)
C25 C24 P1 116.3(3)
C26 C25 C24 120.6(4)
C26 C25 H25A 119.7
C24 C25 H25A 119.7
C25 C26 C27 120.2(4)
C25 C26 H26A 119.9
C27 C26 H26A 119.9
C28 C27 C26 119.7(4)
C28 C27 H27A 120.1
C26 C27 H27A 120.1
C27 C28 C29 120.3(4)
C27 C28 H28A 119.9
C29 C28 H28A 119.9
C24 C29 C28 120.2(3)
C24 C29 H29A 119.9
C28 C29 H29A 119.9
C31 C30 C35 118.9(3)
C31 C30 P1 118.4(2)
C35 C30 P1 122.6(3)
C32 C31 C30 120.4(3)
C32 C31 H31A 119.8
C30 C31 H31A 119.8
C31 C32 C33 120.0(4)
C31 C32 H32A 120.0
C33 C32 H32A 120.0
C34 C33 C32 120.2(3)
C34 C33 H33A 119.9
C32 C33 H33A 119.9
C33 C34 C35 120.5(3)
C33 C34 H34A 119.7
C35 C34 H34A 119.7
C34 C35 C30 119.9(4)
C34 C35 H35A 120.1
C30 C35 H35A 120.1
C38 C36 C37 115.6(3)
C38 C36 B1 122.6(3)
C37 C36 B1 121.8(3)
C41 C37 C36 122.3(4)
C41 C37 H37A 118.8
C36 C37 H37A 118.8
C40 C38 C36 122.5(4)
C40 C38 H38A 118.8
C36 C38 H38A 118.8
C40 C39 C41 119.5(4)
C40 C39 H39A 120.3
C41 C39 H39A 120.3
C39 C40 C38 120.1(4)
C39 C40 H40A 119.9
C38 C40 H40A 119.9
C39 C41 C37 120.0(4)
C39 C41 H41A 120.0
C37 C41 H41A 120.0
C43 C42 C47 115.3(3)
C43 C42 B1 122.7(3)
C47 C42 B1 121.1(3)
C44 C43 C42 122.5(3)
C44 C43 H43A 118.8
C42 C43 H43A 118.8
C45 C44 C43 120.4(4)
C45 C44 H44A 119.8
C43 C44 H44A 119.8
C44 C45 C46 119.0(4)
C44 C45 H45A 120.5
C46 C45 H45A 120.5
C45 C46 C47 120.6(4)
C45 C46 H46A 119.7
C47 C46 H46A 119.7
C46 C47 C42 122.2(4)
C46 C47 H47A 118.9
C42 C47 H47A 118.9
C49 C48 C59 119.9(3)
C49 C48 Pd1 70.99(19)
C59 C48 Pd1 119.9(2)
C49 C48 H48A 113.3
C59 C48 H48A 113.3
Pd1 C48 H48A 113.3
C50 C49 C48 124.0(3)
C50 C49 Pd1 79.36(19)
C48 C49 Pd1 70.20(17)
C50 C49 H49A 117.8
C48 C49 H49A 117.8
Pd1 C49 H49A 117.8
O1 C50 C49 118.9(3)
O1 C50 C51 118.1(3)
C49 C50 C51 121.6(3)
O1 C50 Pd1 124.7(2)
C49 C50 Pd1 64.65(16)
C51 C50 Pd1 92.64(18)
C52 C51 C50 122.7(3)
C52 C51 H51A 118.6
C50 C51 H51A 118.6
C51 C52 C53 126.3(3)
C51 C52 H52A 116.9
C53 C52 H52A 116.9
C54 C53 C58 117.2(4)
C54 C53 C52 119.3(4)
C58 C53 C52 123.5(3)
C55 C54 C53 121.0(4)
C55 C54 H54A 119.5
C53 C54 H54A 119.5
C56 C55 C54 120.2(4)
C56 C55 H55A 119.9
C54 C55 H55A 119.9
C55 C56 C57 119.6(4)
C55 C56 H56A 120.2
C57 C56 H56A 120.2
C58 C57 C56 120.6(5)
C58 C57 H57A 119.7
C56 C57 H57A 119.7
C57 C58 C53 121.4(4)
C57 C58 H58A 119.3
C53 C58 H58A 119.3
C60 C59 C64 118.1(4)
C60 C59 C48 120.4(4)
C64 C59 C48 121.4(3)
C61 C60 C59 120.6(4)
C61 C60 H60A 119.7
C59 C60 H60A 119.7
C62 C61 C60 120.0(4)
C62 C61 H61A 120.0
C60 C61 H61A 120.0
C61 C62 C63 120.5(4)
C61 C62 H62A 119.7
C63 C62 H62A 119.7
C62 C63 C64 119.7(5)
C62 C63 H63A 120.2
C64 C63 H63A 120.2
C63 C64 C59 121.1(4)
C63 C64 H64A 119.5
C59 C64 H64A 119.5
Cl4 C65 Cl2 111.9(3)
Cl4 C65 H65A 109.2
Cl2 C65 H65A 109.2
Cl4 C65 H65B 109.2
Cl2 C65 H65B 109.2
H65A C65 H65B 107.9
Cl5 C66 Cl6 117.8(4)
Cl5 C66 H66A 107.8
Cl6 C66 H66A 107.8
Cl5 C66 H66B 107.8
Cl6 C66 H66B 107.8
H66A C66 H66B 107.2
Cl1 C67 Cl3 112.3(3)
Cl1 C67 H67B 109.1
Cl3 C67 H67B 109.1
Cl1 C67 H67C 109.1
Cl3 C67 H67C 109.1
H67B C67 H67C 107.9

loop_
_geom_bond_atom_site_label_1
_geom_bond_atom_site_label_2
_geom_bond_distance
Pd1 C48 2.139(3)
Pd1 C49 2.149(3)
Pd1 P1 2.2680(8)
Pd1 C50 2.337(3)
Pd1 S1 2.3442(8)
S1 C11 1.793(3)
S1 C12 1.795(3)
P1 C30 1.812(3)
P1 C4 1.813(3)
P1 C24 1.818(4)
Cl1 C67 1.731(5)
O1 C50 1.319(4)
O1 B1 1.537(4)
C1 C2 1.395(5)
C1 C10 1.400(4)
C1 H1A 0.9500
B1 C42 1.629(5)
B1 C36 1.637(4)
B1 C5 1.645(5)
Cl2 C65 1.742(6)
Cl3 C67 1.766(5)
C2 C3 1.385(5)
C2 C16 1.530(4)
Cl4 C65 1.727(5)
C3 C4 1.386(4)
C3 H3A 0.9500
Cl5 C66 1.666(6)
C4 C11 1.403(4)
Cl6 C66 1.714(6)
C5 C6 1.408(4)
C5 C12 1.412(4)
C6 C7 1.379(5)
C6 H6A 0.9500
C7 C8 1.396(4)
C7 C20 1.543(4)
C8 C13 1.395(4)
C8 H8A 0.9500
C9 C10 1.528(4)
C9 C14 1.528(5)
C9 C13 1.540(4)
C9 C15 1.547(5)
C10 C11 1.383(4)
C12 C13 1.405(4)
C14 H14A 0.9800
C14 H14B 0.9800
C14 H14C 0.9800
C15 H15A 0.9800
C15 H15B 0.9800
C15 H15C 0.9800
C16 C19 1.526(5)
C16 C18 1.538(5)
C16 C17 1.536(6)
C17 H17A 0.9800
C17 H17B 0.9800
C17 H17C 0.9800
C18 H18A 0.9800
C18 H18B 0.9800
C18 H18C 0.9800
C19 H19A 0.9800
C19 H19B 0.9800
C19 H19C 0.9800
C20 C23 1.526(6)
C20 C22 1.529(6)
C20 C21 1.528(5)
C21 H21A 0.9800
C21 H21B 0.9800
C21 H21C 0.9800
C22 H22A 0.9800
C22 H22B 0.9800
C22 H22C 0.9800
C23 H23A 0.9800
C23 H23B 0.9800
C23 H23C 0.9800
C24 C29 1.383(5)
C24 C25 1.391(4)
C25 C26 1.374(6)
C25 H25A 0.9500
C26 C27 1.383(6)
C26 H26A 0.9500
C27 C28 1.376(6)
C27 H27A 0.9500
C28 C29 1.389(5)
C28 H28A 0.9500
C29 H29A 0.9500
C30 C31 1.396(5)
C30 C35 1.400(4)
C31 C32 1.380(5)
C31 H31A 0.9500
C32 C33 1.382(5)
C32 H32A 0.9500
C33 C34 1.373(6)
C33 H33A 0.9500
C34 C35 1.383(5)
C34 H34A 0.9500
C35 H35A 0.9500
C36 C38 1.391(5)
C36 C37 1.398(5)
C37 C41 1.383(5)
C37 H37A 0.9500
C38 C40 1.389(5)
C38 H38A 0.9500
C39 C40 1.365(7)
C39 C41 1.380(6)
C39 H39A 0.9500
C40 H40A 0.9500
C41 H41A 0.9500
C42 C43 1.398(5)
C42 C47 1.413(5)
C43 C44 1.389(5)
C43 H43A 0.9500
C44 C45 1.378(6)
C44 H44A 0.9500
C45 C46 1.378(6)
C45 H45A 0.9500
C46 C47 1.383(5)
C46 H46A 0.9500
C47 H47A 0.9500
C48 C49 1.425(5)
C48 C59 1.481(5)
C48 H48A 1.0000
C49 C50 1.397(5)
C49 H49A 1.0000
C50 C51 1.473(5)
C51 C52 1.334(5)
C51 H51A 0.9500
C52 C53 1.456(5)
C52 H52A 0.9500
C53 C54 1.388(5)
C53 C58 1.402(6)
C54 C55 1.388(6)
C54 H54A 0.9500
C55 C56 1.370(7)
C55 H55A 0.9500
C56 C57 1.374(6)
C56 H56A 0.9500
C57 C58 1.361(6)
C57 H57A 0.9500
C58 H58A 0.9500
C59 C60 1.390(5)
C59 C64 1.387(5)
C60 C61 1.390(6)
C60 H60A 0.9500
C61 C62 1.367(7)
C61 H61A 0.9500
C62 C63 1.369(7)
C62 H62A 0.9500
C63 C64 1.388(5)
C63 H63A 0.9500
C64 H64A 0.9500
C65 H65A 0.9900
C65 H65B 0.9900
C66 H66A 0.9900
C66 H66B 0.9900
C67 H67B 0.9900
C67 H67C 0.9900

loop_
_geom_torsion_atom_site_label_1
_geom_torsion_atom_site_label_2
_geom_torsion_atom_site_label_3
_geom_torsion_atom_site_label_4
_geom_torsion
C48 Pd1 S1 C11 169.3(4)
C49 Pd1 S1 C11 160.49(15)
P1 Pd1 S1 C11 -22.64(10)
C50 Pd1 S1 C11 132.66(13)
C48 Pd1 S1 C12 59.3(4)
C49 Pd1 S1 C12 50.50(17)
P1 Pd1 S1 C12 -132.63(12)
C50 Pd1 S1 C12 22.67(15)
C48 Pd1 P1 C30 77.15(16)
C49 Pd1 P1 C30 75.7(2)
C50 Pd1 P1 C30 147.1(2)
S1 Pd1 P1 C30 -100.14(13)
C48 Pd1 P1 C4 -163.24(14)
C49 Pd1 P1 C4 -164.70(19)
C50 Pd1 P1 C4 -93.3(2)
S1 Pd1 P1 C4 19.47(11)
C48 Pd1 P1 C24 -52.96(15)
C49 Pd1 P1 C24 -54.4(2)
C50 Pd1 P1 C24 17.0(2)
S1 Pd1 P1 C24 129.75(12)
C50 O1 B1 C42 74.5(4)
C50 O1 B1 C36 -173.5(3)
C50 O1 B1 C5 -55.0(4)
C10 C1 C2 C3 -1.8(5)
C10 C1 C2 C16 178.9(3)
C1 C2 C3 C4 1.0(5)
C16 C2 C3 C4 -179.7(3)
C2 C3 C4 C11 0.4(5)
C2 C3 C4 P1 -175.6(2)
C30 P1 C4 C3 -67.3(3)
C24 P1 C4 C3 44.4(3)
Pd1 P1 C4 C3 164.0(2)
C30 P1 C4 C11 116.8(3)
C24 P1 C4 C11 -131.6(3)
Pd1 P1 C4 C11 -12.0(3)
O1 B1 C5 C6 -96.4(3)
C42 B1 C5 C6 135.2(3)
C36 B1 C5 C6 17.4(4)
O1 B1 C5 C12 94.1(4)
C42 B1 C5 C12 -34.2(5)
C36 B1 C5 C12 -152.0(3)
C12 C5 C6 C7 5.1(5)
B1 C5 C6 C7 -165.9(3)
C5 C6 C7 C8 2.2(5)
C5 C6 C7 C20 174.5(3)
C6 C7 C8 C13 -4.5(5)
C20 C7 C8 C13 -177.0(3)
C2 C1 C10 C11 1.1(5)
C2 C1 C10 C9 -177.7(3)
C14 C9 C10 C11 169.3(3)
C13 C9 C10 C11 44.6(4)
C15 C9 C10 C11 -73.6(3)
C14 C9 C10 C1 -11.9(4)
C13 C9 C10 C1 -136.6(3)
C15 C9 C10 C1 105.2(3)
C1 C10 C11 C4 0.4(4)
C9 C10 C11 C4 179.3(3)
C1 C10 C11 S1 -176.8(2)
C9 C10 C11 S1 2.1(4)
C3 C4 C11 C10 -1.2(4)
P1 C4 C11 C10 174.8(2)
C3 C4 C11 S1 176.0(2)
P1 C4 C11 S1 -7.9(3)
C12 S1 C11 C10 -37.7(3)
Pd1 S1 C11 C10 -160.0(2)
C12 S1 C11 C4 145.0(2)
Pd1 S1 C11 C4 22.8(2)
C6 C5 C12 C13 -10.8(5)
B1 C5 C12 C13 158.9(3)
C6 C5 C12 S1 172.5(2)
B1 C5 C12 S1 -17.7(5)
C11 S1 C12 C13 29.5(3)
Pd1 S1 C12 C13 140.5(2)
C11 S1 C12 C5 -153.7(3)
Pd1 S1 C12 C5 -42.6(3)
C7 C8 C13 C12 -0.8(5)
C7 C8 C13 C9 172.3(3)
C5 C12 C13 C8 9.0(5)
S1 C12 C13 C8 -174.3(3)
C5 C12 C13 C9 -164.1(3)
S1 C12 C13 C9 12.6(4)
C10 C9 C13 C8 133.5(3)
C14 C9 C13 C8 8.9(5)
C15 C9 C13 C8 -108.4(4)
C10 C9 C13 C12 -53.6(4)
C14 C9 C13 C12 -178.2(3)
C15 C9 C13 C12 64.4(4)
C3 C2 C16 C19 178.2(3)
C1 C2 C16 C19 -2.6(5)
C3 C2 C16 C18 58.4(4)
C1 C2 C16 C18 -122.4(4)
C3 C2 C16 C17 -61.5(4)
C1 C2 C16 C17 117.7(4)
C6 C7 C20 C23 -103.3(4)
C8 C7 C20 C23 68.9(4)
C6 C7 C20 C22 136.7(4)
C8 C7 C20 C22 -51.2(5)
C6 C7 C20 C21 15.7(5)
C8 C7 C20 C21 -172.2(4)
C30 P1 C24 C29 1.3(3)
C4 P1 C24 C29 -110.1(3)
Pd1 P1 C24 C29 137.8(3)
C30 P1 C24 C25 177.5(3)
C4 P1 C24 C25 66.1(3)
Pd1 P1 C24 C25 -46.0(3)
C29 C24 C25 C26 1.5(6)
P1 C24 C25 C26 -175.0(3)
C24 C25 C26 C27 -0.7(7)
C25 C26 C27 C28 -0.4(7)
C26 C27 C28 C29 0.8(7)
C25 C24 C29 C28 -1.1(5)
P1 C24 C29 C28 175.0(3)
C27 C28 C29 C24 0.0(6)
C4 P1 C30 C31 -178.7(3)
C24 P1 C30 C31 73.4(3)
Pd1 P1 C30 C31 -60.0(3)
C4 P1 C30 C35 -2.7(3)
C24 P1 C30 C35 -110.6(3)
Pd1 P1 C30 C35 115.9(3)
C35 C30 C31 C32 1.2(5)
P1 C30 C31 C32 177.3(3)
C30 C31 C32 C33 -0.4(5)
C31 C32 C33 C34 -0.5(6)
C32 C33 C34 C35 0.5(6)
C33 C34 C35 C30 0.4(6)
C31 C30 C35 C34 -1.2(5)
P1 C30 C35 C34 -177.1(3)
O1 B1 C36 C38 -4.7(4)
C42 B1 C36 C38 111.7(4)
C5 B1 C36 C38 -125.4(3)
O1 B1 C36 C37 176.1(3)
C42 B1 C36 C37 -67.5(4)
C5 B1 C36 C37 55.4(4)
C38 C36 C37 C41 1.9(6)
B1 C36 C37 C41 -178.8(3)
C37 C36 C38 C40 -1.3(6)
B1 C36 C38 C40 179.5(4)
C41 C39 C40 C38 0.1(7)
C36 C38 C40 C39 0.3(7)
C40 C39 C41 C37 0.5(7)
C36 C37 C41 C39 -1.6(6)
O1 B1 C42 C43 -158.9(3)
C36 B1 C42 C43 91.0(4)
C5 B1 C42 C43 -29.6(4)
O1 B1 C42 C47 32.3(4)
C36 B1 C42 C47 -77.9(4)
C5 B1 C42 C47 161.6(3)
C47 C42 C43 C44 -0.1(5)
B1 C42 C43 C44 -169.5(3)
C42 C43 C44 C45 -1.2(6)
C43 C44 C45 C46 1.3(6)
C44 C45 C46 C47 -0.1(6)
C45 C46 C47 C42 -1.3(6)
C43 C42 C47 C46 1.3(5)
B1 C42 C47 C46 170.9(3)
P1 Pd1 C48 C49 -178.63(17)
C50 Pd1 C48 C49 28.11(19)
S1 Pd1 C48 C49 -11.0(5)
C49 Pd1 C48 C59 114.2(4)
P1 Pd1 C48 C59 -64.5(3)
C50 Pd1 C48 C59 142.3(3)
S1 Pd1 C48 C59 103.2(4)
C59 C48 C49 C50 -175.5(3)
Pd1 C48 C49 C50 -61.4(3)
C59 C48 C49 Pd1 -114.2(3)
C48 Pd1 C49 C50 132.2(3)
P1 Pd1 C49 C50 134.46(18)
S1 Pd1 C49 C50 -50.9(2)
P1 Pd1 C49 C48 2.3(3)
C50 Pd1 C49 C48 -132.2(3)
S1 Pd1 C49 C48 176.92(15)
B1 O1 C50 C49 -98.3(4)
B1 O1 C50 C51 95.1(4)
B1 O1 C50 Pd1 -20.5(4)
C48 C49 C50 O1 174.4(3)
Pd1 C49 C50 O1 117.2(3)
C48 C49 C50 C51 -19.5(5)
Pd1 C49 C50 C51 -76.6(3)
C48 C49 C50 Pd1 57.2(3)
C48 Pd1 C50 O1 -139.1(3)
C49 Pd1 C50 O1 -108.9(4)
P1 Pd1 C50 O1 142.1(2)
S1 Pd1 C50 O1 32.8(3)
C48 Pd1 C50 C49 -30.2(2)
P1 Pd1 C50 C49 -109.0(2)
S1 Pd1 C50 C49 141.63(19)
C48 Pd1 C50 C51 93.7(2)
C49 Pd1 C50 C51 123.9(3)
P1 Pd1 C50 C51 14.9(3)
S1 Pd1 C50 C51 -94.5(2)
O1 C50 C51 C52 -5.1(4)
C49 C50 C51 C52 -171.3(3)
Pd1 C50 C51 C52 127.0(3)
C50 C51 C52 C53 175.1(3)
C51 C52 C53 C54 -178.0(4)
C51 C52 C53 C58 -0.1(6)
C58 C53 C54 C55 1.8(6)
C52 C53 C54 C55 179.8(4)
C53 C54 C55 C56 -0.3(8)
C54 C55 C56 C57 -1.5(8)
C55 C56 C57 C58 1.7(7)
C56 C57 C58 C53 -0.2(7)
C54 C53 C58 C57 -1.6(6)
C52 C53 C58 C57 -179.5(4)
C49 C48 C59 C60 -144.0(3)
Pd1 C48 C59 C60 131.9(3)
C49 C48 C59 C64 37.0(5)
Pd1 C48 C59 C64 -47.0(4)
C64 C59 C60 C61 -0.5(5)
C48 C59 C60 C61 -179.5(3)
C59 C60 C61 C62 0.6(6)
C60 C61 C62 C63 -1.0(7)
C61 C62 C63 C64 1.2(7)
C62 C63 C64 C59 -1.2(6)
C60 C59 C64 C63 0.8(5)
C48 C59 C64 C63 179.8(3)
